data_7135053
loop_
_publ_author_name
'Begum, Fathima'
'Bhumannagari, Haripriya'
'Balasubramanian, Sridhar'
'Nayani, Kiranmai'

_publ_section_title
;
 Divergent coupling of <i>ortho</i>-alkynylnaphthols and <i>p</i>-quinone
 monoketals through a Michael addition/intramolecular annulation cascade
 to access benzofuryl &#x3b2;-naphthols.
;
_journal_issue 77
_journal_name_full 'Chemical communications (Cambridge, England)'
_journal_page_first 15003
_journal_page_last 15006
_journal_paper_doi 10.1039/d5cc02688a
_journal_volume 61
_journal_year 2025
_chemical_formula_moiety 'C36 H22 O2'
_chemical_formula_sum 'C36 H22 O2'
_chemical_formula_weight 486.53
_space_group_crystal_system triclinic
_space_group_IT_number 2
_space_group_name_Hall '-P 1'
_space_group_name_H-M_alt 'P -1'
_atom_sites_solution_hydrogens mixed
_audit_creation_method SHELXL-2019/3
_audit_update_record
;
2025-07-16 deposited with the CCDC.	2025-08-13 downloaded from the CCDC.
;
_cell_angle_alpha 98.505(5)
_cell_angle_beta 98.503(5)
_cell_angle_gamma 106.719(5)
_cell_formula_units_Z 4
_cell_length_a 10.2845(18)
_cell_length_b 16.121(3)
_cell_length_c 17.626(3)
_cell_measurement_reflns_used 9970
_cell_measurement_temperature 294(2)
_cell_measurement_theta_max 26.2845
_cell_measurement_theta_min 2.4925
_cell_volume 2711.5(8)
_computing_cell_refinement '<i>SAINT</i> (Bruker, 2019)'
_computing_data_collection '<i>APEX5</i> (Bruker, 2023)'
_computing_data_reduction 'Bruker SAINT'
_computing_molecular_graphics 'Bruker SHELXTL'
_computing_publication_material 'Bruker SHELXTL'
_computing_structure_refinement 'SHELXL-2018/3 (Sheldrick, 2019)'
_computing_structure_solution 'SHELXT 2018/2 (Sheldrick, 2019)'
_diffrn_ambient_temperature 294(2)
_diffrn_detector_area_resol_mean 7.391
_diffrn_measured_fraction_theta_full 0.999
_diffrn_measured_fraction_theta_max 0.995
_diffrn_measurement_device_type 'Bruker D8 VENTURE PHOTON III C14'
_diffrn_measurement_method '\w and \f scans'
_diffrn_radiation_type MoK\a
_diffrn_radiation_wavelength 0.71073
_diffrn_reflns_av_R_equivalents 0.0620
_diffrn_reflns_av_unetI/netI 0.0535
_diffrn_reflns_Laue_measured_fraction_full 0.999
_diffrn_reflns_Laue_measured_fraction_max 0.995
_diffrn_reflns_limit_h_max 13
_diffrn_reflns_limit_h_min -13
_diffrn_reflns_limit_k_max 21
_diffrn_reflns_limit_k_min -21
_diffrn_reflns_limit_l_max 23
_diffrn_reflns_limit_l_min -21
_diffrn_reflns_number 68067
_diffrn_reflns_point_group_measured_fraction_full 0.999
_diffrn_reflns_point_group_measured_fraction_max 0.995
_diffrn_reflns_theta_full 25.242
_diffrn_reflns_theta_max 28.313
_diffrn_reflns_theta_min 1.970
_diffrn_source 'Incoatec I\mS 3.0'
_exptl_absorpt_coefficient_mu 0.073
_exptl_absorpt_correction_T_max 0.7457
_exptl_absorpt_correction_T_min 0.7024
_exptl_absorpt_correction_type multi-scan
_exptl_absorpt_process_details
;
 SADABS 2016/2: Krause, L., Herbst-Irmer, R., Sheldrick G.M. & Stalke D.,
 J. Appl. Cryst. 48 (2015) 3-10
;
_exptl_crystal_colour colourless
_exptl_crystal_density_diffrn 1.192
_exptl_crystal_description block
_exptl_crystal_F_000 1016
_exptl_crystal_size_max 0.220
_exptl_crystal_size_mid 0.180
_exptl_crystal_size_min 0.160
_refine_diff_density_max 0.167
_refine_diff_density_min -0.243
_refine_diff_density_rms 0.037
_refine_ls_extinction_method none
_refine_ls_goodness_of_fit_ref 1.023
_refine_ls_hydrogen_treatment mixed
_refine_ls_matrix_type full
_refine_ls_number_parameters 693
_refine_ls_number_reflns 13426
_refine_ls_number_restraints 2
_refine_ls_restrained_S_all 1.023
_refine_ls_R_factor_all 0.1094
_refine_ls_R_factor_gt 0.0546
_refine_ls_shift/su_max 0.001
_refine_ls_shift/su_mean 0.000
_refine_ls_structure_factor_coef Fsqd
_refine_ls_weighting_details 'w=1/[\s^2^(Fo^2^)+(0.0587P)^2^+0.5720P] where P=(Fo^2^+2Fc^2^)/3'
_refine_ls_weighting_scheme calc
_refine_ls_wR_factor_gt 0.1276
_refine_ls_wR_factor_ref 0.1534
_reflns_Friedel_coverage 0.000
_reflns_number_gt 7510
_reflns_number_total 13426
_reflns_threshold_expression 'I > 2\s(I)'
_cod_data_source_file d5cc02688a4.cif
_cod_data_source_block mo_va379_0m_sq
_cod_database_code 7135053
_shelx_shelxl_version_number 2019/3
_shelx_space_group_comment
;
The symmetry employed for this shelxl refinement is uniquely defined
by the following loop, which should always be used as a source of
symmetry information in preference to the above space-group names.
They are only intended as comments.
;
_shelx_estimated_absorpt_t_min 0.984
_shelx_estimated_absorpt_t_max 0.988

loop_
_space_group_symop_operation_xyz
'x, y, z'
'-x, -y, -z'

loop_
_atom_site_label
_atom_site_type_symbol
_atom_site_fract_x
_atom_site_fract_y
_atom_site_fract_z
_atom_site_U_iso_or_equiv
_atom_site_adp_type
_atom_site_occupancy
_atom_site_site_symmetry_order
_atom_site_calc_flag
_atom_site_refinement_flags_posn
_atom_site_refinement_flags_adp
_atom_site_refinement_flags_occupancy
_atom_site_disorder_assembly
_atom_site_disorder_group
C1A C 1.04432(19) 0.20967(12) 0.53442(12) 0.0536(5) Uani 1 1 d . . . . .
C2A C 1.1021(2) 0.14245(14) 0.53262(15) 0.0705(6) Uani 1 1 d . . . . .
H2A H 1.130149 0.122756 0.487415 0.085 Uiso 1 1 calc R U . . .
C3A C 1.1195(3) 0.10293(17) 0.59779(19) 0.0889(8) Uani 1 1 d . . . . .
H3A H 1.158747 0.057575 0.595242 0.107 Uiso 1 1 calc R U . . .
C4A C 1.0794(3) 0.13066(18) 0.66438(18) 0.0889(8) Uani 1 1 d . . . . .
H4A H 1.090776 0.103565 0.706841 0.107 Uiso 1 1 calc R U . . .
C5A C 1.0207(2) 0.19974(15) 0.67038(14) 0.0696(6) Uani 1 1 d . . . . .
C6A C 1.0034(2) 0.24062(13) 0.60450(11) 0.0541(5) Uani 1 1 d . . . . .
C7A C 0.94533(19) 0.31130(12) 0.61049(10) 0.0486(4) Uani 1 1 d . . . . .
C8A C 0.9067(2) 0.33963(14) 0.67840(11) 0.0575(5) Uani 1 1 d . . . . .
C9A C 0.9221(3) 0.29785(17) 0.74239(12) 0.0756(7) Uani 1 1 d . . . . .
H9A H 0.893897 0.316419 0.787891 0.091 Uiso 1 1 calc R U . . .
C10A C 0.9774(3) 0.23118(18) 0.73854(14) 0.0812(7) Uani 1 1 d . . . . .
H10A H 0.987340 0.205196 0.781857 0.097 Uiso 1 1 calc R U . . .
C11A C 0.93290(18) 0.34759(11) 0.53918(10) 0.0439(4) Uani 1 1 d . . . . .
C12A C 1.04908(19) 0.35252(11) 0.49547(10) 0.0469(4) Uani 1 1 d . . . . .
H12A H 1.140433 0.386461 0.527801 0.056 Uiso 1 1 calc R U . . .
C13A C 1.03502(19) 0.25484(12) 0.46445(11) 0.0495(4) Uani 1 1 d . . . . .
H13A H 1.115396 0.254507 0.440825 0.059 Uiso 1 1 calc R U . . .
C14A C 0.9048(2) 0.21236(12) 0.39926(11) 0.0496(4) Uani 1 1 d . . . . .
C15A C 0.8750(3) 0.12514(13) 0.36168(14) 0.0699(6) Uani 1 1 d . . . . .
H15A H 0.930116 0.092414 0.379356 0.084 Uiso 1 1 calc R U . . .
C16A C 0.7662(3) 0.08571(15) 0.29899(15) 0.0842(7) Uani 1 1 d . . . . .
H16A H 0.749028 0.027268 0.274684 0.101 Uiso 1 1 calc R U . . .
C17A C 0.6830(3) 0.13276(15) 0.27234(13) 0.0790(7) Uani 1 1 d . . . . .
H17A H 0.608273 0.105955 0.230664 0.095 Uiso 1 1 calc R U . . .
C18A C 0.7108(2) 0.21986(14) 0.30768(11) 0.0614(5) Uani 1 1 d . . . . .
H18A H 0.655268 0.251885 0.289019 0.074 Uiso 1 1 calc R U . . .
C19A C 0.82041(19) 0.26040(12) 0.37071(10) 0.0473(4) Uani 1 1 d . . . . .
C20A C 0.84902(19) 0.35781(11) 0.41116(10) 0.0458(4) Uani 1 1 d . . . . .
C21A C 0.82006(18) 0.35301(11) 0.49397(10) 0.0444(4) Uani 1 1 d . . . . .
C22A C 1.0074(2) 0.39428(11) 0.42949(10) 0.0471(4) Uani 1 1 d . . . . .
C23A C 0.68110(19) 0.33719(13) 0.51307(10) 0.0489(4) Uani 1 1 d . . . . .
C24A C 0.6130(2) 0.25703(15) 0.53022(13) 0.0686(6) Uani 1 1 d . . . . .
H24A H 0.651851 0.211507 0.526031 0.082 Uiso 1 1 calc R U . . .
C25A C 0.4881(3) 0.2443(2) 0.55344(16) 0.0892(8) Uani 1 1 d . . . . .
H25A H 0.442562 0.190062 0.564492 0.107 Uiso 1 1 calc R U . . .
C26A C 0.4299(3) 0.3113(2) 0.56046(14) 0.0865(8) Uani 1 1 d . . . . .
H26A H 0.346311 0.302738 0.577275 0.104 Uiso 1 1 calc R U . . .
C27A C 0.4952(2) 0.3903(2) 0.54269(14) 0.0792(7) Uani 1 1 d . . . . .
H27A H 0.455733 0.435542 0.546913 0.095 Uiso 1 1 calc R U . . .
C28A C 0.6191(2) 0.40303(15) 0.51856(13) 0.0636(5) Uani 1 1 d . . . . .
H28A H 0.662197 0.456743 0.505675 0.076 Uiso 1 1 calc R U . . .
C29A C 0.7791(2) 0.40717(13) 0.36602(11) 0.0533(5) Uani 1 1 d . . . . .
C30A C 0.7184(2) 0.44702(13) 0.33055(11) 0.0551(5) Uani 1 1 d . . . . .
C31A C 0.6334(2) 0.49075(13) 0.29103(11) 0.0542(5) Uani 1 1 d . . . . .
C32A C 0.6893(2) 0.57276(15) 0.27359(13) 0.0682(6) Uani 1 1 d . . . . .
H32A H 0.784862 0.599589 0.284414 0.082 Uiso 1 1 calc R U . . .
C33A C 0.6029(3) 0.61486(18) 0.24002(16) 0.0895(8) Uani 1 1 d . . . . .
H33A H 0.640564 0.670164 0.228462 0.107 Uiso 1 1 calc R U . . .
C34A C 0.4624(3) 0.5757(2) 0.22373(18) 0.1032(10) Uani 1 1 d . . . . .
H34A H 0.404924 0.605032 0.202217 0.124 Uiso 1 1 calc R U . . .
C35A C 0.4064(3) 0.4941(2) 0.23882(18) 0.1018(9) Uani 1 1 d . . . . .
H35A H 0.310833 0.467038 0.226501 0.122 Uiso 1 1 calc R U . . .
C36A C 0.4914(2) 0.45124(17) 0.27249(15) 0.0781(7) Uani 1 1 d . . . . .
H36A H 0.452791 0.395387 0.282735 0.094 Uiso 1 1 calc R U . . .
O1A O 0.85418(18) 0.40784(11) 0.68925(8) 0.0716(4) Uani 1 1 d D . . . .
H1O H 0.859(4) 0.440(2) 0.6551(17) 0.143(14) Uiso 1 1 d D . . . .
O2A O 1.08018(15) 0.44447(9) 0.39738(8) 0.0606(4) Uani 1 1 d . . . . .
C1B C 0.98602(19) 0.70544(12) 0.86113(11) 0.0525(5) Uani 1 1 d . . . . .
C2B C 1.0290(2) 0.64177(14) 0.82101(13) 0.0659(6) Uani 1 1 d . . . . .
H2B H 1.071763 0.653842 0.779162 0.079 Uiso 1 1 calc R U . . .
C3B C 1.0098(3) 0.55910(16) 0.84168(16) 0.0782(7) Uani 1 1 d . . . . .
H3B H 1.040007 0.517188 0.813603 0.094 Uiso 1 1 calc R U . . .
C4B C 0.9475(3) 0.53981(15) 0.90239(16) 0.0751(7) Uani 1 1 d . . . . .
H4B H 0.932719 0.484041 0.914510 0.090 Uiso 1 1 calc R U . . .
C5B C 0.9048(2) 0.60333(14) 0.94741(13) 0.0622(5) Uani 1 1 d . . . . .
C6B C 0.92586(19) 0.68763(12) 0.92736(11) 0.0514(4) Uani 1 1 d . . . . .
C7B C 0.88619(18) 0.75338(12) 0.97433(10) 0.0465(4) Uani 1 1 d . . . . .
C8B C 0.8317(2) 0.73486(14) 1.03876(11) 0.0554(5) Uani 1 1 d . . . . .
C9B C 0.8085(2) 0.65021(16) 1.05684(14) 0.0724(6) Uani 1 1 d . . . . .
H9B H 0.768944 0.637648 1.099654 0.087 Uiso 1 1 calc R U . . .
C10B C 0.8434(3) 0.58672(16) 1.01245(15) 0.0749(6) Uani 1 1 d . . . . .
H10B H 0.826445 0.531134 1.025183 0.090 Uiso 1 1 calc R U . . .
C11B C 0.90902(18) 0.83678(11) 0.94687(10) 0.0438(4) Uani 1 1 d . . . . .
C12B C 1.03603(18) 0.86644(12) 0.91213(10) 0.0476(4) Uani 1 1 d . . . . .
H12B H 1.122569 0.873535 0.948100 0.057 Uiso 1 1 calc R U . . .
C13B C 1.00596(19) 0.79445(12) 0.83719(11) 0.0507(4) Uani 1 1 d . . . . .
H13B H 1.087782 0.807421 0.813212 0.061 Uiso 1 1 calc R U . . .
C14B C 0.88272(19) 0.79771(13) 0.77790(10) 0.0510(4) Uani 1 1 d . . . . .
C15B C 0.8250(2) 0.73050(15) 0.71222(11) 0.0631(5) Uani 1 1 d . . . . .
H15B H 0.859096 0.682944 0.705676 0.076 Uiso 1 1 calc R U . . .
C16B C 0.7172(2) 0.73306(18) 0.65615(12) 0.0753(7) Uani 1 1 d . . . . .
H16B H 0.679480 0.687243 0.612595 0.090 Uiso 1 1 calc R U . . .
C17B C 0.6661(2) 0.8027(2) 0.66461(13) 0.0800(7) Uani 1 1 d . . . . .
H17B H 0.594510 0.804641 0.626567 0.096 Uiso 1 1 calc R U . . .
C18B C 0.7209(2) 0.87014(17) 0.72972(12) 0.0695(6) Uani 1 1 d . . . . .
H18B H 0.686063 0.917423 0.735243 0.083 Uiso 1 1 calc R U . . .
C19B C 0.82725(19) 0.86826(13) 0.78692(10) 0.0521(5) Uani 1 1 d . . . . .
C20B C 0.87131(19) 0.93485(12) 0.86589(11) 0.0495(4) Uani 1 1 d . . . . .
C21B C 0.81493(18) 0.87496(12) 0.92239(10) 0.0443(4) Uani 1 1 d . . . . .
C22B C 1.0267(2) 0.95096(13) 0.89017(10) 0.0502(4) Uani 1 1 d . . . . .
C23B C 0.66441(18) 0.84565(12) 0.92235(10) 0.0464(4) Uani 1 1 d . . . . .
C24B C 0.5986(2) 0.90328(14) 0.95173(12) 0.0596(5) Uani 1 1 d . . . . .
H24B H 0.649763 0.961641 0.974650 0.072 Uiso 1 1 calc R U . . .
C25B C 0.4574(2) 0.87430(17) 0.94708(14) 0.0719(6) Uani 1 1 d . . . . .
H25B H 0.413891 0.913456 0.966966 0.086 Uiso 1 1 calc R U . . .
C26B C 0.3806(2) 0.78917(18) 0.91378(13) 0.0715(6) Uani 1 1 d . . . . .
H26B H 0.285360 0.770405 0.911087 0.086 Uiso 1 1 calc R U . . .
C27B C 0.4441(2) 0.73109(16) 0.88418(14) 0.0704(6) Uani 1 1 d . . . . .
H27B H 0.391847 0.672967 0.861148 0.085 Uiso 1 1 calc R U . . .
C28B C 0.5853(2) 0.75896(14) 0.88862(12) 0.0603(5) Uani 1 1 d . . . . .
H28B H 0.628085 0.719302 0.868826 0.072 Uiso 1 1 calc R U . . .
C29B C 0.8277(2) 1.01353(14) 0.86585(12) 0.0566(5) Uani 1 1 d . . . . .
C30B C 0.7797(2) 1.07274(14) 0.86881(12) 0.0590(5) Uani 1 1 d . . . . .
C31B C 0.7081(2) 1.13758(13) 0.87444(12) 0.0575(5) Uani 1 1 d . . . . .
C32B C 0.7747(2) 1.22484(14) 0.90922(13) 0.0645(5) Uani 1 1 d . . . . .
H32B H 0.870268 1.244619 0.926859 0.077 Uiso 1 1 calc R U . . .
C33B C 0.7001(3) 1.28315(16) 0.91804(16) 0.0818(7) Uani 1 1 d . . . . .
H33B H 0.745800 1.342250 0.941058 0.098 Uiso 1 1 calc R U . . .
C34B C 0.5590(3) 1.2543(2) 0.89300(18) 0.0920(8) Uani 1 1 d . . . . .
H34B H 0.509141 1.293823 0.899561 0.110 Uiso 1 1 calc R U . . .
C35B C 0.4921(3) 1.1688(2) 0.8589(2) 0.1083(10) Uani 1 1 d . . . . .
H35B H 0.396404 1.149490 0.841828 0.130 Uiso 1 1 calc R U . . .
C36B C 0.5654(3) 1.11032(19) 0.84926(18) 0.0925(8) Uani 1 1 d . . . . .
H36B H 0.518628 1.051562 0.825527 0.111 Uiso 1 1 calc R U . . .
O1B O 0.79798(17) 0.79417(11) 1.08876(8) 0.0676(4) Uani 1 1 d D . . . .
H2O H 0.828(3) 0.8511(13) 1.0843(18) 0.120(11) Uiso 1 1 d D . . . .
O2B O 1.12029(15) 1.01693(9) 0.89147(9) 0.0679(4) Uani 1 1 d . . . . .

loop_
_atom_site_aniso_label
_atom_site_aniso_U_11
_atom_site_aniso_U_22
_atom_site_aniso_U_33
_atom_site_aniso_U_23
_atom_site_aniso_U_13
_atom_site_aniso_U_12
C1A 0.0455(11) 0.0523(11) 0.0665(12) 0.0217(9) 0.0079(9) 0.0175(9)
C2A 0.0681(15) 0.0650(13) 0.0915(16) 0.0312(12) 0.0176(12) 0.0327(12)
C3A 0.0918(19) 0.0759(16) 0.117(2) 0.0454(16) 0.0148(17) 0.0436(15)
C4A 0.097(2) 0.0855(18) 0.099(2) 0.0551(16) 0.0091(16) 0.0374(16)
C5A 0.0724(15) 0.0688(14) 0.0680(14) 0.0324(11) 0.0018(11) 0.0200(12)
C6A 0.0498(11) 0.0552(11) 0.0570(11) 0.0237(9) 0.0032(9) 0.0138(9)
C7A 0.0443(10) 0.0539(10) 0.0439(10) 0.0156(8) 0.0006(8) 0.0109(9)
C8A 0.0589(12) 0.0654(12) 0.0436(10) 0.0124(9) 0.0037(9) 0.0154(10)
C9A 0.0928(18) 0.0843(16) 0.0459(12) 0.0208(11) 0.0093(11) 0.0208(14)
C10A 0.0984(19) 0.0882(17) 0.0560(13) 0.0364(13) 0.0065(13) 0.0213(15)
C11A 0.0463(10) 0.0434(9) 0.0393(9) 0.0077(7) 0.0031(8) 0.0133(8)
C12A 0.0438(10) 0.0457(10) 0.0501(10) 0.0123(8) 0.0058(8) 0.0128(8)
C13A 0.0482(11) 0.0495(10) 0.0568(11) 0.0157(9) 0.0130(9) 0.0207(9)
C14A 0.0565(12) 0.0443(10) 0.0494(10) 0.0117(8) 0.0151(9) 0.0145(9)
C15A 0.0863(17) 0.0492(12) 0.0725(14) 0.0105(11) 0.0123(13) 0.0218(11)
C16A 0.115(2) 0.0488(12) 0.0742(16) -0.0001(11) 0.0062(15) 0.0159(14)
C17A 0.0948(19) 0.0586(13) 0.0610(13) 0.0041(11) -0.0063(13) 0.0046(13)
C18A 0.0677(14) 0.0588(12) 0.0512(11) 0.0116(9) 0.0019(10) 0.0146(10)
C19A 0.0512(11) 0.0466(10) 0.0426(9) 0.0108(8) 0.0101(8) 0.0119(8)
C20A 0.0521(11) 0.0480(10) 0.0408(9) 0.0129(8) 0.0070(8) 0.0203(8)
C21A 0.0452(10) 0.0448(9) 0.0423(9) 0.0085(7) 0.0050(8) 0.0149(8)
C22A 0.0560(11) 0.0408(9) 0.0458(10) 0.0080(8) 0.0120(9) 0.0170(9)
C23A 0.0438(10) 0.0584(11) 0.0408(9) 0.0073(8) 0.0013(8) 0.0156(9)
C24A 0.0561(13) 0.0739(14) 0.0753(14) 0.0221(12) 0.0104(11) 0.0178(11)
C25A 0.0604(16) 0.104(2) 0.0943(19) 0.0352(16) 0.0162(14) 0.0053(15)
C26A 0.0470(14) 0.134(3) 0.0702(15) 0.0089(16) 0.0119(11) 0.0212(16)
C27A 0.0532(14) 0.1010(19) 0.0786(16) -0.0045(14) 0.0053(12) 0.0324(14)
C28A 0.0518(12) 0.0689(13) 0.0704(13) 0.0076(11) 0.0075(10) 0.0250(11)
C29A 0.0601(12) 0.0560(11) 0.0453(10) 0.0119(9) 0.0080(9) 0.0213(10)
C30A 0.0616(13) 0.0578(11) 0.0479(10) 0.0135(9) 0.0065(9) 0.0226(10)
C31A 0.0596(13) 0.0590(11) 0.0468(10) 0.0154(9) 0.0027(9) 0.0245(10)
C32A 0.0629(14) 0.0701(14) 0.0734(14) 0.0281(11) 0.0054(11) 0.0212(11)
C33A 0.099(2) 0.0827(17) 0.0995(19) 0.0477(15) 0.0098(16) 0.0385(16)
C34A 0.086(2) 0.123(2) 0.119(2) 0.060(2) 0.0009(17) 0.0533(19)
C35A 0.0599(16) 0.125(2) 0.122(2) 0.053(2) -0.0037(15) 0.0284(16)
C36A 0.0627(15) 0.0776(15) 0.0889(17) 0.0328(13) 0.0006(13) 0.0140(12)
O1A 0.0941(12) 0.0784(10) 0.0456(8) 0.0081(8) 0.0144(8) 0.0345(9)
O2A 0.0662(9) 0.0525(8) 0.0647(8) 0.0221(7) 0.0191(7) 0.0130(7)
C1B 0.0407(10) 0.0542(11) 0.0554(11) -0.0063(9) -0.0007(8) 0.0175(9)
C2B 0.0564(13) 0.0673(14) 0.0675(13) -0.0105(11) 0.0056(10) 0.0249(11)
C3B 0.0745(16) 0.0644(14) 0.0891(18) -0.0154(13) -0.0030(14) 0.0368(13)
C4B 0.0738(16) 0.0562(13) 0.0902(17) 0.0021(12) -0.0021(14) 0.0284(12)
C5B 0.0541(12) 0.0566(12) 0.0734(14) 0.0077(10) -0.0026(11) 0.0241(10)
C6B 0.0418(10) 0.0527(11) 0.0557(11) 0.0019(9) -0.0017(8) 0.0190(9)
C7B 0.0370(9) 0.0548(10) 0.0471(10) 0.0077(8) 0.0017(8) 0.0182(8)
C8B 0.0525(12) 0.0663(12) 0.0538(11) 0.0156(10) 0.0068(9) 0.0290(10)
C9B 0.0753(16) 0.0767(15) 0.0766(15) 0.0323(13) 0.0190(12) 0.0310(13)
C10B 0.0775(16) 0.0621(14) 0.0907(17) 0.0266(13) 0.0108(14) 0.0283(12)
C11B 0.0410(10) 0.0496(10) 0.0393(9) 0.0006(7) 0.0042(7) 0.0183(8)
C12B 0.0383(10) 0.0529(10) 0.0480(10) 0.0001(8) 0.0020(8) 0.0172(8)
C13B 0.0396(10) 0.0598(11) 0.0494(10) -0.0018(9) 0.0108(8) 0.0159(9)
C14B 0.0409(10) 0.0659(12) 0.0419(10) 0.0043(9) 0.0110(8) 0.0122(9)
C15B 0.0562(13) 0.0752(14) 0.0467(11) -0.0033(10) 0.0140(10) 0.0097(10)
C16B 0.0602(14) 0.1035(19) 0.0425(11) -0.0006(11) 0.0043(10) 0.0063(13)
C17B 0.0591(14) 0.125(2) 0.0475(12) 0.0149(13) -0.0003(10) 0.0237(15)
C18B 0.0631(14) 0.0967(17) 0.0520(12) 0.0190(12) 0.0069(10) 0.0310(13)
C19B 0.0436(11) 0.0688(12) 0.0433(10) 0.0112(9) 0.0092(8) 0.0166(9)
C20B 0.0475(11) 0.0551(11) 0.0493(10) 0.0109(8) 0.0096(8) 0.0212(9)
C21B 0.0429(10) 0.0512(10) 0.0392(9) 0.0031(8) 0.0068(7) 0.0192(8)
C22B 0.0467(11) 0.0549(11) 0.0447(10) -0.0002(8) 0.0093(8) 0.0146(9)
C23B 0.0434(10) 0.0585(11) 0.0398(9) 0.0088(8) 0.0047(8) 0.0224(9)
C24B 0.0504(12) 0.0632(12) 0.0680(13) 0.0052(10) 0.0141(10) 0.0252(10)
C25B 0.0521(13) 0.0918(17) 0.0813(15) 0.0109(13) 0.0174(11) 0.0385(13)
C26B 0.0414(12) 0.1013(19) 0.0702(14) 0.0195(13) 0.0051(10) 0.0221(12)
C27B 0.0492(13) 0.0718(14) 0.0775(15) 0.0048(12) 0.0024(11) 0.0097(11)
C28B 0.0496(12) 0.0634(12) 0.0643(12) 0.0024(10) 0.0061(10) 0.0201(10)
C29B 0.0546(12) 0.0645(12) 0.0555(11) 0.0183(10) 0.0126(9) 0.0224(10)
C30B 0.0588(13) 0.0638(12) 0.0617(12) 0.0219(10) 0.0139(10) 0.0252(11)
C31B 0.0543(12) 0.0603(12) 0.0644(12) 0.0200(10) 0.0098(10) 0.0253(10)
C32B 0.0593(13) 0.0653(13) 0.0739(14) 0.0225(11) 0.0127(11) 0.0234(11)
C33B 0.097(2) 0.0639(14) 0.0989(19) 0.0282(13) 0.0299(16) 0.0357(14)
C34B 0.098(2) 0.101(2) 0.110(2) 0.0405(18) 0.0307(18) 0.0675(19)
C35B 0.0675(18) 0.120(3) 0.140(3) 0.014(2) -0.0003(17) 0.0504(19)
C36B 0.0613(16) 0.0848(17) 0.119(2) -0.0009(16) -0.0037(15) 0.0256(14)
O1B 0.0796(11) 0.0774(11) 0.0618(9) 0.0224(8) 0.0274(8) 0.0387(9)
O2B 0.0568(9) 0.0594(9) 0.0790(10) 0.0055(7) 0.0150(7) 0.0090(7)

loop_
_atom_type_symbol
_atom_type_description
_atom_type_scat_dispersion_real
_atom_type_scat_dispersion_imag
_atom_type_scat_source
C C 0.0033 0.0016 'International Tables Vol C Tables 4.2.6.8 and 6.1.1.4'
H H 0.0000 0.0000 'International Tables Vol C Tables 4.2.6.8 and 6.1.1.4'
O O 0.0106 0.0060 'International Tables Vol C Tables 4.2.6.8 and 6.1.1.4'

loop_
_geom_angle_atom_site_label_1
_geom_angle_atom_site_label_2
_geom_angle_atom_site_label_3
_geom_angle
_geom_angle_site_symmetry_1
_geom_angle_site_symmetry_3
_geom_angle_publ_flag
C2A C1A C6A 119.09(18) . . ?
C2A C1A C13A 119.91(19) . . ?
C6A C1A C13A 120.83(16) . . ?
C1A C2A C3A 121.3(2) . . ?
C1A C2A H2A 119.3 . . ?
C3A C2A H2A 119.3 . . ?
C4A C3A C2A 120.3(2) . . ?
C4A C3A H3A 119.8 . . ?
C2A C3A H3A 119.8 . . ?
C3A C4A C5A 121.2(2) . . ?
C3A C4A H4A 119.4 . . ?
C5A C4A H4A 119.4 . . ?
C4A C5A C10A 123.4(2) . . ?
C4A C5A C6A 118.8(2) . . ?
C10A C5A C6A 117.8(2) . . ?
C7A C6A C1A 121.72(16) . . ?
C7A C6A C5A 119.03(19) . . ?
C1A C6A C5A 119.26(18) . . ?
C8A C7A C6A 120.53(17) . . ?
C8A C7A C11A 125.64(17) . . ?
C6A C7A C11A 113.82(16) . . ?
O1A C8A C7A 123.95(17) . . ?
O1A C8A C9A 116.18(19) . . ?
C7A C8A C9A 119.9(2) . . ?
C10A C9A C8A 120.9(2) . . ?
C10A C9A H9A 119.6 . . ?
C8A C9A H9A 119.6 . . ?
C9A C10A C5A 121.8(2) . . ?
C9A C10A H10A 119.1 . . ?
C5A C10A H10A 119.1 . . ?
C21A C11A C7A 129.65(17) . . ?
C21A C11A C12A 111.58(15) . . ?
C7A C11A C12A 115.59(15) . . ?
C22A C12A C11A 101.85(14) . . ?
C22A C12A C13A 110.34(14) . . ?
C11A C12A C13A 104.31(14) . . ?
C22A C12A H12A 113.1 . . ?
C11A C12A H12A 113.1 . . ?
C13A C12A H12A 113.1 . . ?
C1A C13A C14A 116.45(15) . . ?
C1A C13A C12A 108.12(15) . . ?
C14A C13A C12A 109.90(14) . . ?
C1A C13A H13A 107.3 . . ?
C14A C13A H13A 107.3 . . ?
C12A C13A H13A 107.3 . . ?
C15A C14A C19A 117.74(19) . . ?
C15A C14A C13A 119.24(18) . . ?
C19A C14A C13A 122.76(16) . . ?
C16A C15A C14A 121.9(2) . . ?
C16A C15A H15A 119.1 . . ?
C14A C15A H15A 119.1 . . ?
C17A C16A C15A 120.0(2) . . ?
C17A C16A H16A 120.0 . . ?
C15A C16A H16A 120.0 . . ?
C16A C17A C18A 119.7(2) . . ?
C16A C17A H17A 120.2 . . ?
C18A C17A H17A 120.2 . . ?
C17A C18A C19A 120.9(2) . . ?
C17A C18A H18A 119.6 . . ?
C19A C18A H18A 119.6 . . ?
C18A C19A C14A 119.88(17) . . ?
C18A C19A C20A 120.51(17) . . ?
C14A C19A C20A 119.60(16) . . ?
C29A C20A C22A 115.29(15) . . ?
C29A C20A C21A 116.90(15) . . ?
C22A C20A C21A 100.59(14) . . ?
C29A C20A C19A 114.54(15) . . ?
C22A C20A C19A 102.79(14) . . ?
C21A C20A C19A 104.80(13) . . ?
C11A C21A C23A 126.41(16) . . ?
C11A C21A C20A 108.50(15) . . ?
C23A C21A C20A 123.80(15) . . ?
O2A C22A C12A 128.66(18) . . ?
O2A C22A C20A 127.40(17) . . ?
C12A C22A C20A 103.94(15) . . ?
C24A C23A C28A 118.37(19) . . ?
C24A C23A C21A 120.13(17) . . ?
C28A C23A C21A 121.40(18) . . ?
C25A C24A C23A 120.2(2) . . ?
C25A C24A H24A 119.9 . . ?
C23A C24A H24A 119.9 . . ?
C24A C25A C26A 120.5(3) . . ?
C24A C25A H25A 119.7 . . ?
C26A C25A H25A 119.7 . . ?
C27A C26A C25A 119.8(2) . . ?
C27A C26A H26A 120.1 . . ?
C25A C26A H26A 120.1 . . ?
C26A C27A C28A 120.0(2) . . ?
C26A C27A H27A 120.0 . . ?
C28A C27A H27A 120.0 . . ?
C27A C28A C23A 121.1(2) . . ?
C27A C28A H28A 119.4 . . ?
C23A C28A H28A 119.4 . . ?
C30A C29A C20A 177.8(2) . . ?
C29A C30A C31A 174.2(2) . . ?
C36A C31A C32A 118.98(19) . . ?
C36A C31A C30A 119.16(19) . . ?
C32A C31A C30A 121.82(19) . . ?
C31A C32A C33A 119.8(2) . . ?
C31A C32A H32A 120.1 . . ?
C33A C32A H32A 120.1 . . ?
C34A C33A C32A 120.4(2) . . ?
C34A C33A H33A 119.8 . . ?
C32A C33A H33A 119.8 . . ?
C35A C34A C33A 120.3(2) . . ?
C35A C34A H34A 119.8 . . ?
C33A C34A H34A 119.8 . . ?
C34A C35A C36A 119.9(3) . . ?
C34A C35A H35A 120.0 . . ?
C36A C35A H35A 120.0 . . ?
C31A C36A C35A 120.5(2) . . ?
C31A C36A H36A 119.7 . . ?
C35A C36A H36A 119.7 . . ?
C8A O1A H1O 117(2) . . ?
C2B C1B C6B 118.76(19) . . ?
C2B C1B C13B 120.82(19) . . ?
C6B C1B C13B 120.39(15) . . ?
C1B C2B C3B 121.5(2) . . ?
C1B C2B H2B 119.2 . . ?
C3B C2B H2B 119.2 . . ?
C4B C3B C2B 120.4(2) . . ?
C4B C3B H3B 119.8 . . ?
C2B C3B H3B 119.8 . . ?
C3B C4B C5B 120.8(2) . . ?
C3B C4B H4B 119.6 . . ?
C5B C4B H4B 119.6 . . ?
C4B C5B C10B 122.5(2) . . ?
C4B C5B C6B 119.0(2) . . ?
C10B C5B C6B 118.51(19) . . ?
C5B C6B C1B 119.45(17) . . ?
C5B C6B C7B 119.19(18) . . ?
C1B C6B C7B 121.36(17) . . ?
C8B C7B C6B 119.91(17) . . ?
C8B C7B C11B 125.70(16) . . ?
C6B C7B C11B 114.39(16) . . ?
O1B C8B C7B 124.04(18) . . ?
O1B C8B C9B 115.78(19) . . ?
C7B C8B C9B 120.17(19) . . ?
C10B C9B C8B 120.7(2) . . ?
C10B C9B H9B 119.6 . . ?
C8B C9B H9B 119.6 . . ?
C9B C10B C5B 121.4(2) . . ?
C9B C10B H10B 119.3 . . ?
C5B C10B H10B 119.3 . . ?
C21B C11B C7B 128.34(16) . . ?
C21B C11B C12B 110.90(16) . . ?
C7B C11B C12B 116.34(14) . . ?
C22B C12B C11B 102.31(14) . . ?
C22B C12B C13B 109.86(15) . . ?
C11B C12B C13B 103.45(14) . . ?
C22B C12B H12B 113.4 . . ?
C11B C12B H12B 113.4 . . ?
C13B C12B H12B 113.4 . . ?
C1B C13B C14B 114.07(15) . . ?
C1B C13B C12B 108.44(15) . . ?
C14B C13B C12B 110.32(14) . . ?
C1B C13B H13B 107.9 . . ?
C14B C13B H13B 107.9 . . ?
C12B C13B H13B 107.9 . . ?
C15B C14B C19B 118.20(18) . . ?
C15B C14B C13B 119.58(18) . . ?
C19B C14B C13B 122.21(16) . . ?
C16B C15B C14B 121.1(2) . . ?
C16B C15B H15B 119.5 . . ?
C14B C15B H15B 119.5 . . ?
C17B C16B C15B 120.3(2) . . ?
C17B C16B H16B 119.9 . . ?
C15B C16B H16B 119.9 . . ?
C16B C17B C18B 119.8(2) . . ?
C16B C17B H17B 120.1 . . ?
C18B C17B H17B 120.1 . . ?
C17B C18B C19B 120.8(2) . . ?
C17B C18B H18B 119.6 . . ?
C19B C18B H18B 119.6 . . ?
C18B C19B C14B 119.79(19) . . ?
C18B C19B C20B 120.54(18) . . ?
C14B C19B C20B 119.06(16) . . ?
C29B C20B C22B 116.29(17) . . ?
C29B C20B C19B 115.21(16) . . ?
C22B C20B C19B 104.55(14) . . ?
C29B C20B C21B 116.22(15) . . ?
C22B C20B C21B 100.72(14) . . ?
C19B C20B C21B 101.72(15) . . ?
C11B C21B C23B 127.87(17) . . ?
C11B C21B C20B 109.01(15) . . ?
C23B C21B C20B 119.85(15) . . ?
O2B C22B C12B 128.01(18) . . ?
O2B C22B C20B 127.82(18) . . ?
C12B C22B C20B 104.17(16) . . ?
C24B C23B C28B 118.64(18) . . ?
C24B C23B C21B 121.93(17) . . ?
C28B C23B C21B 119.36(16) . . ?
C25B C24B C23B 120.0(2) . . ?
C25B C24B H24B 120.0 . . ?
C23B C24B H24B 120.0 . . ?
C26B C25B C24B 120.9(2) . . ?
C26B C25B H25B 119.5 . . ?
C24B C25B H25B 119.5 . . ?
C25B C26B C27B 119.8(2) . . ?
C25B C26B H26B 120.1 . . ?
C27B C26B H26B 120.1 . . ?
C26B C27B C28B 119.9(2) . . ?
C26B C27B H27B 120.0 . . ?
C28B C27B H27B 120.0 . . ?
C27B C28B C23B 120.62(19) . . ?
C27B C28B H28B 119.7 . . ?
C23B C28B H28B 119.7 . . ?
C30B C29B C20B 172.7(2) . . ?
C29B C30B C31B 173.5(2) . . ?
C32B C31B C36B 118.3(2) . . ?
C32B C31B C30B 122.4(2) . . ?
C36B C31B C30B 119.2(2) . . ?
C31B C32B C33B 120.2(2) . . ?
C31B C32B H32B 119.9 . . ?
C33B C32B H32B 119.9 . . ?
C34B C33B C32B 120.3(2) . . ?
C34B C33B H33B 119.9 . . ?
C32B C33B H33B 119.9 . . ?
C35B C34B C33B 120.2(2) . . ?
C35B C34B H34B 119.9 . . ?
C33B C34B H34B 119.9 . . ?
C34B C35B C36B 120.0(3) . . ?
C34B C35B H35B 120.0 . . ?
C36B C35B H35B 120.0 . . ?
C35B C36B C31B 121.0(3) . . ?
C35B C36B H36B 119.5 . . ?
C31B C36B H36B 119.5 . . ?
C8B O1B H2O 117(2) . . ?

loop_
_geom_bond_atom_site_label_1
_geom_bond_atom_site_label_2
_geom_bond_distance
_geom_bond_site_symmetry_2
_geom_bond_publ_flag
C1A C2A 1.376(3) . ?
C1A C6A 1.430(3) . ?
C1A C13A 1.527(3) . ?
C2A C3A 1.407(3) . ?
C2A H2A 0.9300 . ?
C3A C4A 1.357(4) . ?
C3A H3A 0.9300 . ?
C4A C5A 1.409(3) . ?
C4A H4A 0.9300 . ?
C5A C10A 1.416(3) . ?
C5A C6A 1.431(3) . ?
C6A C7A 1.429(3) . ?
C7A C8A 1.372(3) . ?
C7A C11A 1.467(2) . ?
C8A O1A 1.359(3) . ?
C8A C9A 1.409(3) . ?
C9A C10A 1.351(3) . ?
C9A H9A 0.9300 . ?
C10A H10A 0.9300 . ?
C11A C21A 1.340(2) . ?
C11A C12A 1.504(2) . ?
C12A C22A 1.497(2) . ?
C12A C13A 1.546(2) . ?
C12A H12A 0.9800 . ?
C13A C14A 1.538(3) . ?
C13A H13A 0.9800 . ?
C14A C15A 1.388(3) . ?
C14A C19A 1.407(3) . ?
C15A C16A 1.376(3) . ?
C15A H15A 0.9300 . ?
C16A C17A 1.374(3) . ?
C16A H16A 0.9300 . ?
C17A C18A 1.378(3) . ?
C17A H17A 0.9300 . ?
C18A C19A 1.387(3) . ?
C18A H18A 0.9300 . ?
C19A C20A 1.550(2) . ?
C20A C29A 1.460(3) . ?
C20A C22A 1.530(3) . ?
C20A C21A 1.541(2) . ?
C21A C23A 1.476(3) . ?
C22A O2A 1.203(2) . ?
C23A C24A 1.382(3) . ?
C23A C28A 1.386(3) . ?
C24A C25A 1.374(3) . ?
C24A H24A 0.9300 . ?
C25A C26A 1.376(4) . ?
C25A H25A 0.9300 . ?
C26A C27A 1.363(4) . ?
C26A H26A 0.9300 . ?
C27A C28A 1.372(3) . ?
C27A H27A 0.9300 . ?
C28A H28A 0.9300 . ?
C29A C30A 1.195(3) . ?
C30A C31A 1.438(3) . ?
C31A C36A 1.381(3) . ?
C31A C32A 1.381(3) . ?
C32A C33A 1.382(3) . ?
C32A H32A 0.9300 . ?
C33A C34A 1.366(4) . ?
C33A H33A 0.9300 . ?
C34A C35A 1.359(4) . ?
C34A H34A 0.9300 . ?
C35A C36A 1.382(3) . ?
C35A H35A 0.9300 . ?
C36A H36A 0.9300 . ?
O1A H1O 0.852(18) . ?
C1B C2B 1.374(3) . ?
C1B C6B 1.428(3) . ?
C1B C13B 1.521(3) . ?
C2B C3B 1.401(3) . ?
C2B H2B 0.9300 . ?
C3B C4B 1.356(4) . ?
C3B H3B 0.9300 . ?
C4B C5B 1.412(3) . ?
C4B H4B 0.9300 . ?
C5B C10B 1.412(3) . ?
C5B C6B 1.419(3) . ?
C6B C7B 1.437(2) . ?
C7B C8B 1.373(3) . ?
C7B C11B 1.463(3) . ?
C8B O1B 1.358(2) . ?
C8B C9B 1.409(3) . ?
C9B C10B 1.358(3) . ?
C9B H9B 0.9300 . ?
C10B H10B 0.9300 . ?
C11B C21B 1.341(2) . ?
C11B C12B 1.508(2) . ?
C12B C22B 1.495(3) . ?
C12B C13B 1.551(2) . ?
C12B H12B 0.9800 . ?
C13B C14B 1.538(3) . ?
C13B H13B 0.9800 . ?
C14B C15B 1.386(3) . ?
C14B C19B 1.411(3) . ?
C15B C16B 1.386(3) . ?
C15B H15B 0.9300 . ?
C16B C17B 1.369(4) . ?
C16B H16B 0.9300 . ?
C17B C18B 1.379(3) . ?
C17B H17B 0.9300 . ?
C18B C19B 1.384(3) . ?
C18B H18B 0.9300 . ?
C19B C20B 1.545(3) . ?
C20B C29B 1.462(3) . ?
C20B C22B 1.526(3) . ?
C20B C21B 1.547(3) . ?
C21B C23B 1.483(3) . ?
C22B O2B 1.207(2) . ?
C23B C24B 1.383(2) . ?
C23B C28B 1.388(3) . ?
C24B C25B 1.378(3) . ?
C24B H24B 0.9300 . ?
C25B C26B 1.361(3) . ?
C25B H25B 0.9300 . ?
C26B C27B 1.372(3) . ?
C26B H26B 0.9300 . ?
C27B C28B 1.378(3) . ?
C27B H27B 0.9300 . ?
C28B H28B 0.9300 . ?
C29B C30B 1.193(3) . ?
C30B C31B 1.442(3) . ?
C31B C32B 1.375(3) . ?
C31B C36B 1.387(3) . ?
C32B C33B 1.379(3) . ?
C32B H32B 0.9300 . ?
C33B C34B 1.371(4) . ?
C33B H33B 0.9300 . ?
C34B C35B 1.350(4) . ?
C34B H34B 0.9300 . ?
C35B C36B 1.373(4) . ?
C35B H35B 0.9300 . ?
C36B H36B 0.9300 . ?
O1B H2O 0.900(17) . ?

loop_
_geom_torsion_atom_site_label_1
_geom_torsion_atom_site_label_2
_geom_torsion_atom_site_label_3
_geom_torsion_atom_site_label_4
_geom_torsion
_geom_torsion_site_symmetry_1
_geom_torsion_site_symmetry_2
_geom_torsion_site_symmetry_3
_geom_torsion_site_symmetry_4
_geom_torsion_publ_flag
C6A C1A C2A C3A 1.0(3) . . . . ?
C13A C1A C2A C3A 176.3(2) . . . . ?
C1A C2A C3A C4A 0.0(4) . . . . ?
C2A C3A C4A C5A -0.6(4) . . . . ?
C3A C4A C5A C10A -179.9(3) . . . . ?
C3A C4A C5A C6A 0.2(4) . . . . ?
C2A C1A C6A C7A 178.78(19) . . . . ?
C13A C1A C6A C7A 3.5(3) . . . . ?
C2A C1A C6A C5A -1.3(3) . . . . ?
C13A C1A C6A C5A -176.60(18) . . . . ?
C4A C5A C6A C7A -179.3(2) . . . . ?
C10A C5A C6A C7A 0.7(3) . . . . ?
C4A C5A C6A C1A 0.8(3) . . . . ?
C10A C5A C6A C1A -179.2(2) . . . . ?
C1A C6A C7A C8A 179.88(19) . . . . ?
C5A C6A C7A C8A 0.0(3) . . . . ?
C1A C6A C7A C11A -0.1(3) . . . . ?
C5A C6A C7A C11A -179.97(18) . . . . ?
C6A C7A C8A O1A 178.21(19) . . . . ?
C11A C7A C8A O1A -1.8(3) . . . . ?
C6A C7A C8A C9A -1.0(3) . . . . ?
C11A C7A C8A C9A 178.92(19) . . . . ?
O1A C8A C9A C10A -177.9(2) . . . . ?
C7A C8A C9A C10A 1.4(4) . . . . ?
C8A C9A C10A C5A -0.7(4) . . . . ?
C4A C5A C10A C9A 179.7(3) . . . . ?
C6A C5A C10A C9A -0.4(4) . . . . ?
C8A C7A C11A C21A -59.1(3) . . . . ?
C6A C7A C11A C21A 120.9(2) . . . . ?
C8A C7A C11A C12A 142.98(19) . . . . ?
C6A C7A C11A C12A -37.1(2) . . . . ?
C21A C11A C12A C22A 20.01(19) . . . . ?
C7A C11A C12A C22A -178.13(15) . . . . ?
C21A C11A C12A C13A -94.83(17) . . . . ?
C7A C11A C12A C13A 67.03(18) . . . . ?
C2A C1A C13A C14A 87.9(2) . . . . ?
C6A C1A C13A C14A -96.9(2) . . . . ?
C2A C1A C13A C12A -147.86(19) . . . . ?
C6A C1A C13A C12A 27.4(2) . . . . ?
C22A C12A C13A C1A -166.52(15) . . . . ?
C11A C12A C13A C1A -57.82(18) . . . . ?
C22A C12A C13A C14A -38.4(2) . . . . ?
C11A C12A C13A C14A 70.26(17) . . . . ?
C1A C13A C14A C15A -58.5(2) . . . . ?
C12A C13A C14A C15A 178.13(17) . . . . ?
C1A C13A C14A C19A 127.44(18) . . . . ?
C12A C13A C14A C19A 4.1(2) . . . . ?
C19A C14A C15A C16A -0.6(3) . . . . ?
C13A C14A C15A C16A -174.9(2) . . . . ?
C14A C15A C16A C17A -0.5(4) . . . . ?
C15A C16A C17A C18A 1.3(4) . . . . ?
C16A C17A C18A C19A -1.1(4) . . . . ?
C17A C18A C19A C14A 0.0(3) . . . . ?
C17A C18A C19A C20A -178.74(19) . . . . ?
C15A C14A C19A C18A 0.8(3) . . . . ?
C13A C14A C19A C18A 174.91(17) . . . . ?
C15A C14A C19A C20A 179.55(17) . . . . ?
C13A C14A C19A C20A -6.3(3) . . . . ?
C18A C19A C20A C29A -15.7(2) . . . . ?
C14A C19A C20A C29A 165.58(16) . . . . ?
C18A C19A C20A C22A -141.50(17) . . . . ?
C14A C19A C20A C22A 39.8(2) . . . . ?
C18A C19A C20A C21A 113.73(18) . . . . ?
C14A C19A C20A C21A -65.0(2) . . . . ?
C7A C11A C21A C23A 11.5(3) . . . . ?
C12A C11A C21A C23A 170.15(16) . . . . ?
C7A C11A C21A C20A -155.82(17) . . . . ?
C12A C11A C21A C20A 2.8(2) . . . . ?
C29A C20A C21A C11A -149.42(16) . . . . ?
C22A C20A C21A C11A -23.81(17) . . . . ?
C19A C20A C21A C11A 82.58(17) . . . . ?
C29A C20A C21A C23A 42.8(2) . . . . ?
C22A C20A C21A C23A 168.42(16) . . . . ?
C19A C20A C21A C23A -85.19(19) . . . . ?
C11A C12A C22A O2A 146.35(18) . . . . ?
C13A C12A C22A O2A -103.3(2) . . . . ?
C11A C12A C22A C20A -34.09(16) . . . . ?
C13A C12A C22A C20A 76.22(17) . . . . ?
C29A C20A C22A O2A -18.4(3) . . . . ?
C21A C20A C22A O2A -145.03(18) . . . . ?
C19A C20A C22A O2A 106.98(19) . . . . ?
C29A C20A C22A C12A 162.09(15) . . . . ?
C21A C20A C22A C12A 35.41(16) . . . . ?
C19A C20A C22A C12A -72.58(15) . . . . ?
C11A C21A C23A C24A -57.4(3) . . . . ?
C20A C21A C23A C24A 108.1(2) . . . . ?
C11A C21A C23A C28A 119.0(2) . . . . ?
C20A C21A C23A C28A -75.5(2) . . . . ?
C28A C23A C24A C25A -1.1(3) . . . . ?
C21A C23A C24A C25A 175.4(2) . . . . ?
C23A C24A C25A C26A -0.5(4) . . . . ?
C24A C25A C26A C27A 1.4(4) . . . . ?
C25A C26A C27A C28A -0.6(4) . . . . ?
C26A C27A C28A C23A -1.1(3) . . . . ?
C24A C23A C28A C27A 2.0(3) . . . . ?
C21A C23A C28A C27A -174.50(19) . . . . ?
C36A C31A C32A C33A 1.7(3) . . . . ?
C30A C31A C32A C33A -175.9(2) . . . . ?
C31A C32A C33A C34A -0.2(4) . . . . ?
C32A C33A C34A C35A -1.4(5) . . . . ?
C33A C34A C35A C36A 1.5(5) . . . . ?
C32A C31A C36A C35A -1.6(4) . . . . ?
C30A C31A C36A C35A 176.0(2) . . . . ?
C34A C35A C36A C31A 0.0(5) . . . . ?
C6B C1B C2B C3B 2.7(3) . . . . ?
C13B C1B C2B C3B -179.19(19) . . . . ?
C1B C2B C3B C4B 0.1(3) . . . . ?
C2B C3B C4B C5B -2.0(4) . . . . ?
C3B C4B C5B C10B -178.1(2) . . . . ?
C3B C4B C5B C6B 1.1(3) . . . . ?
C4B C5B C6B C1B 1.7(3) . . . . ?
C10B C5B C6B C1B -179.12(19) . . . . ?
C4B C5B C6B C7B -178.25(18) . . . . ?
C10B C5B C6B C7B 0.9(3) . . . . ?
C2B C1B C6B C5B -3.5(3) . . . . ?
C13B C1B C6B C5B 178.32(17) . . . . ?
C2B C1B C6B C7B 176.42(17) . . . . ?
C13B C1B C6B C7B -1.7(3) . . . . ?
C5B C6B C7B C8B 1.5(3) . . . . ?
C1B C6B C7B C8B -178.42(18) . . . . ?
C5B C6B C7B C11B -178.33(16) . . . . ?
C1B C6B C7B C11B 1.7(2) . . . . ?
C6B C7B C8B O1B 176.49(17) . . . . ?
C11B C7B C8B O1B -3.7(3) . . . . ?
C6B C7B C8B C9B -3.0(3) . . . . ?
C11B C7B C8B C9B 176.85(19) . . . . ?
O1B C8B C9B C10B -177.5(2) . . . . ?
C7B C8B C9B C10B 2.0(3) . . . . ?
C8B C9B C10B C5B 0.6(4) . . . . ?
C4B C5B C10B C9B 177.2(2) . . . . ?
C6B C5B C10B C9B -2.0(3) . . . . ?
C8B C7B C11B C21B -61.7(3) . . . . ?
C6B C7B C11B C21B 118.1(2) . . . . ?
C8B C7B C11B C12B 144.22(18) . . . . ?
C6B C7B C11B C12B -35.9(2) . . . . ?
C21B C11B C12B C22B 21.05(19) . . . . ?
C7B C11B C12B C22B 179.49(15) . . . . ?
C21B C11B C12B C13B -93.14(17) . . . . ?
C7B C11B C12B C13B 65.30(19) . . . . ?
C2B C1B C13B C14B 91.1(2) . . . . ?
C6B C1B C13B C14B -90.8(2) . . . . ?
C2B C1B C13B C12B -145.54(18) . . . . ?
C6B C1B C13B C12B 32.6(2) . . . . ?
C22B C12B C13B C1B -168.14(15) . . . . ?
C11B C12B C13B C1B -59.51(18) . . . . ?
C22B C12B C13B C14B -42.6(2) . . . . ?
C11B C12B C13B C14B 66.07(18) . . . . ?
C1B C13B C14B C15B -47.7(2) . . . . ?
C12B C13B C14B C15B -170.03(17) . . . . ?
C1B C13B C14B C19B 133.75(18) . . . . ?
C12B C13B C14B C19B 11.4(2) . . . . ?
C19B C14B C15B C16B 1.1(3) . . . . ?
C13B C14B C15B C16B -177.56(18) . . . . ?
C14B C15B C16B C17B 0.3(3) . . . . ?
C15B C16B C17B C18B -0.8(4) . . . . ?
C16B C17B C18B C19B -0.1(4) . . . . ?
C17B C18B C19B C14B 1.5(3) . . . . ?
C17B C18B C19B C20B -169.5(2) . . . . ?
C15B C14B C19B C18B -1.9(3) . . . . ?
C13B C14B C19B C18B 176.65(18) . . . . ?
C15B C14B C19B C20B 169.17(17) . . . . ?
C13B C14B C19B C20B -12.3(3) . . . . ?
C18B C19B C20B C29B -18.8(3) . . . . ?
C14B C19B C20B C29B 170.12(17) . . . . ?
C18B C19B C20B C22B -147.75(19) . . . . ?
C14B C19B C20B C22B 41.2(2) . . . . ?
C18B C19B C20B C21B 107.8(2) . . . . ?
C14B C19B C20B C21B -63.3(2) . . . . ?
C7B C11B C21B C23B 4.9(3) . . . . ?
C12B C11B C21B C23B 160.10(16) . . . . ?
C7B C11B C21B C20B -154.28(17) . . . . ?
C12B C11B C21B C20B 0.9(2) . . . . ?
C29B C20B C21B C11B -148.45(17) . . . . ?
C22B C20B C21B C11B -21.88(18) . . . . ?
C19B C20B C21B C11B 85.60(17) . . . . ?
C29B C20B C21B C23B 50.4(2) . . . . ?
C22B C20B C21B C23B 176.97(15) . . . . ?
C19B C20B C21B C23B -75.55(18) . . . . ?
C11B C12B C22B O2B 145.84(19) . . . . ?
C13B C12B C22B O2B -104.8(2) . . . . ?
C11B C12B C22B C20B -34.02(17) . . . . ?
C13B C12B C22B C20B 75.37(17) . . . . ?
C29B C20B C22B O2B -19.2(3) . . . . ?
C19B C20B C22B O2B 109.0(2) . . . . ?
C21B C20B C22B O2B -145.76(19) . . . . ?
C29B C20B C22B C12B 160.62(15) . . . . ?
C19B C20B C22B C12B -71.13(17) . . . . ?
C21B C20B C22B C12B 34.10(16) . . . . ?
C11B C21B C23B C24B 131.4(2) . . . . ?
C20B C21B C23B C24B -71.3(2) . . . . ?
C11B C21B C23B C28B -51.7(3) . . . . ?
C20B C21B C23B C28B 105.6(2) . . . . ?
C28B C23B C24B C25B -0.1(3) . . . . ?
C21B C23B C24B C25B 176.82(19) . . . . ?
C23B C24B C25B C26B 0.0(3) . . . . ?
C24B C25B C26B C27B -0.1(4) . . . . ?
C25B C26B C27B C28B 0.3(4) . . . . ?
C26B C27B C28B C23B -0.4(3) . . . . ?
C24B C23B C28B C27B 0.3(3) . . . . ?
C21B C23B C28B C27B -176.68(19) . . . . ?
C36B C31B C32B C33B -0.4(3) . . . . ?
C30B C31B C32B C33B -175.5(2) . . . . ?
C31B C32B C33B C34B 0.7(4) . . . . ?
C32B C33B C34B C35B -0.6(4) . . . . ?
C33B C34B C35B C36B 0.1(5) . . . . ?
C34B C35B C36B C31B 0.2(5) . . . . ?
C32B C31B C36B C35B -0.1(4) . . . . ?
C30B C31B C36B C35B 175.2(3) . . . . ?
